data_7719709
loop_
_publ_author_name
'Rayasingh, Amlan Ranjan'
'Manivannan, Vadivelu'

_publ_section_title
;
 Group 10 complexes of benzothiazolehydrazone- and
 imidazo[1,5-<i>a</i>]pyridine-based ligands: structural artistry,
 biophysical study, and catalytic activity.
;
_journal_issue 45
_journal_name_full 'Dalton transactions (Cambridge, England : 2003)'
_journal_page_first 16939
_journal_page_last 16954
_journal_paper_doi 10.1039/d5dt02077h
_journal_volume 54
_journal_year 2025
_chemical_formula_moiety 'C26 H19 Cl N3 Ni P S'
_chemical_formula_sum 'C26 H19 Cl N3 Ni P S'
_chemical_formula_weight 530.63
_chemical_name_systematic 151-2Ni
_space_group_crystal_system triclinic
_space_group_IT_number 2
_space_group_name_Hall '-P 1'
_space_group_name_H-M_alt 'P -1'
_atom_sites_solution_hydrogens geom
_atom_sites_solution_primary dual
_audit_creation_date 2025-04-26
_audit_creation_method
;
Olex2 1.5
(compiled 2021.12.09 svn.r5202d8cf for OlexSys, GUI svn.r6439)
;
_audit_update_record
;
2025-05-22 deposited with the CCDC.	2025-10-17 downloaded from the CCDC.
;
_cell_angle_alpha 95.999(13)
_cell_angle_beta 97.705(13)
_cell_angle_gamma 95.510(13)
_cell_formula_units_Z 2
_cell_length_a 9.348(5)
_cell_length_b 9.433(5)
_cell_length_c 13.167(7)
_cell_measurement_reflns_used 8636
_cell_measurement_temperature 295.00
_cell_measurement_theta_max 24.52
_cell_measurement_theta_min 2.90
_cell_volume 1137.1(10)
_computing_cell_refinement 'SAINT V8.40B (?, 2016)'
_computing_data_collection
;
CrystalClear-SM Expert 2.0 r7 (Rigaku, 2011)
;
_computing_data_reduction 'SAINT V8.40B (?, 2016)'
_computing_molecular_graphics 'Olex2 1.5 (Dolomanov et al., 2009)'
_computing_publication_material 'Olex2 1.5 (Dolomanov et al., 2009)'
_computing_structure_refinement 'XL  (Sheldrick, 2008)'
_computing_structure_solution 'SHELXT 2018/2 (Sheldrick, 2018)'
_diffrn_ambient_temperature 295.00
_diffrn_detector 'CCD area detector'
_diffrn_detector_area_resol_mean 7.9
_diffrn_detector_type 'Bruker SMART CCD 1K area detector'
_diffrn_measured_fraction_theta_full 0.967
_diffrn_measured_fraction_theta_max 0.967
_diffrn_measurement_device 'three-circle diffractometer'
_diffrn_measurement_device_type 'Bruker SMART CCD 1K area detector'
_diffrn_measurement_method '\w scans'
_diffrn_measurement_specimen_support 'Mitegen 50um'
_diffrn_radiation_monochromator graphite
_diffrn_radiation_probe x-ray
_diffrn_radiation_type MoK\a
_diffrn_radiation_wavelength 0.71073
_diffrn_reflns_av_R_equivalents 0.0264
_diffrn_reflns_av_unetI/netI 0.0189
_diffrn_reflns_Laue_measured_fraction_full 0.967
_diffrn_reflns_Laue_measured_fraction_max 0.967
_diffrn_reflns_limit_h_max 10
_diffrn_reflns_limit_h_min -10
_diffrn_reflns_limit_k_max 10
_diffrn_reflns_limit_k_min -10
_diffrn_reflns_limit_l_max 15
_diffrn_reflns_limit_l_min -15
_diffrn_reflns_number 17832
_diffrn_reflns_point_group_measured_fraction_full 0.967
_diffrn_reflns_point_group_measured_fraction_max 0.967
_diffrn_reflns_theta_full 24.513
_diffrn_reflns_theta_max 24.513
_diffrn_reflns_theta_min 2.895
_diffrn_source 'sealed X-ray tube'
_diffrn_source_target Mo
_exptl_absorpt_coefficient_mu 1.154
_exptl_absorpt_correction_T_max 0.7451
_exptl_absorpt_correction_T_min 0.5885
_exptl_absorpt_correction_type multi-scan
_exptl_absorpt_process_details
;
SADABS-2016/2 (Bruker,2016/2) was used for absorption correction.
wR2(int) was 0.1085 before and 0.0416 after correction.
The Ratio of minimum to maximum transmission is 0.7898.
The \l/2 correction factor is Not present.
;
_exptl_crystal_colour 'metallic dark red'
_exptl_crystal_colour_lustre metallic
_exptl_crystal_colour_modifier dark
_exptl_crystal_colour_primary red
_exptl_crystal_density_diffrn 1.550
_exptl_crystal_description block
_exptl_crystal_F_000 544
_exptl_crystal_recrystallization_method 'slow evaporation'
_exptl_crystal_size_max 0.12
_exptl_crystal_size_mid 0.08
_exptl_crystal_size_min 0.077
_refine_diff_density_max 0.263
_refine_diff_density_min -0.234
_refine_diff_density_rms 0.042
_refine_ls_extinction_method none
_refine_ls_goodness_of_fit_ref 1.029
_refine_ls_hydrogen_treatment constr
_refine_ls_matrix_type full
_refine_ls_number_parameters 298
_refine_ls_number_reflns 3657
_refine_ls_number_restraints 0
_refine_ls_restrained_S_all 1.029
_refine_ls_R_factor_all 0.0262
_refine_ls_R_factor_gt 0.0245
_refine_ls_shift/su_max 0.001
_refine_ls_shift/su_mean 0.000
_refine_ls_structure_factor_coef Fsqd
_refine_ls_weighting_details 'w=1/[\s^2^(Fo^2^)+(0.0298P)^2^+0.6616P] where P=(Fo^2^+2Fc^2^)/3'
_refine_ls_weighting_scheme calc
_refine_ls_wR_factor_gt 0.0637
_refine_ls_wR_factor_ref 0.0654
_reflns_Friedel_coverage 0.000
_reflns_number_gt 3469
_reflns_number_total 3657
_reflns_threshold_expression 'I > 2\s(I)'
_cod_data_source_file d5dt02077h2.cif
_cod_data_source_block 1a
_cod_depositor_comments 'Adding full bibliography for 7719702--7719718.cif.'
_cod_original_cell_volume 1137.1(11)
_cod_database_code 7719709
_shelx_shelxl_version_number 2019/1
_shelx_space_group_comment
;
The symmetry employed for this shelxl refinement is uniquely defined
by the following loop, which should always be used as a source of
symmetry information in preference to the above space-group names.
They are only intended as comments.
;
_shelx_estimated_absorpt_t_max 0.916
_shelx_estimated_absorpt_t_min 0.874
_olex2_refinement_description
;
1. Fixed Uiso
 At 1.2 times of:
  All C(H) groups
2.a Aromatic/amide H refined with riding coordinates:
 C24(H24), C20(H20), C13(H13), C22(H22), C19(H19), C11(H11), C4(H4), C18(H18),
 C12(H12), C16(H16), C8(H8), C3(H3), C5(H5), C17(H17), C23(H23), C25(H25),
 C10(H10), C26(H26), C1(H1)
;
_olex2_submission_special_instructions 'No special instructions were received'

loop_
_space_group_symop_operation_xyz
'x, y, z'
'-x, -y, -z'

loop_
_atom_site_label
_atom_site_type_symbol
_atom_site_fract_x
_atom_site_fract_y
_atom_site_fract_z
_atom_site_U_iso_or_equiv
_atom_site_adp_type
_atom_site_occupancy
_atom_site_site_symmetry_order
_atom_site_calc_flag
_atom_site_refinement_flags_posn
_atom_site_refinement_flags_adp
_atom_site_refinement_flags_occupancy
_atom_site_disorder_assembly
_atom_site_disorder_group
Ni1 Ni 0.36513(2) 0.39713(2) 0.79304(2) 0.02900(9) Uani 1 1 d . . . . .
Cl1 Cl 0.54384(5) 0.33119(5) 0.71771(4) 0.04490(14) Uani 1 1 d . . . . .
S1 S 0.44534(7) 0.79528(6) 1.00045(4) 0.05001(15) Uani 1 1 d . . . . .
P1 P 0.23038(5) 0.22913(5) 0.68845(3) 0.02913(12) Uani 1 1 d . . . . .
N1 N 0.20734(17) 0.45486(16) 0.85818(11) 0.0325(3) Uani 1 1 d . . . . .
N2 N 0.23629(19) 0.58726(17) 0.92068(13) 0.0425(4) Uani 1 1 d . . . . .
N3 N 0.46991(17) 0.56623(16) 0.87641(12) 0.0330(3) Uani 1 1 d . . . . .
C15 C 0.30562(19) 0.06305(19) 0.65194(14) 0.0313(4) Uani 1 1 d . . . . .
C24 C 0.0884(3) 0.4076(3) 0.38286(17) 0.0564(6) Uani 1 1 d . . . . .
H24 H 0.060628 0.443394 0.320898 0.068 Uiso 1 1 calc R U . . .
C6 C 0.6157(2) 0.7716(2) 0.96518(15) 0.0382(4) Uani 1 1 d . . . . .
C9 C 0.0061(2) 0.2591(2) 0.80615(14) 0.0325(4) Uani 1 1 d . . . . .
C20 C 0.3033(2) 0.0089(2) 0.55007(16) 0.0417(5) Uani 1 1 d . . . . .
H20 H 0.263827 0.058473 0.497565 0.050 Uiso 1 1 calc R U . . .
C13 C -0.0117(2) 0.0351(2) 0.69584(16) 0.0408(5) Uani 1 1 d . . . . .
H13 H 0.027831 -0.026329 0.650001 0.049 Uiso 1 1 calc R U . . .
C2 C 0.3742(2) 0.63302(19) 0.92552(14) 0.0363(4) Uani 1 1 d . . . . .
C22 C 0.0289(2) 0.2750(2) 0.51930(16) 0.0422(5) Uani 1 1 d . . . . .
H22 H -0.039938 0.221786 0.548937 0.051 Uiso 1 1 calc R U . . .
C19 C 0.3596(3) -0.1193(2) 0.52573(19) 0.0532(6) Uani 1 1 d . . . . .
H19 H 0.357766 -0.155372 0.457036 0.064 Uiso 1 1 calc R U . . .
C7 C 0.6091(2) 0.64289(19) 0.89893(14) 0.0335(4) Uani 1 1 d . . . . .
C11 C -0.2046(2) 0.0839(2) 0.79151(17) 0.0454(5) Uani 1 1 d . . . . .
H11 H -0.295383 0.057127 0.809406 0.054 Uiso 1 1 calc R U . . .
C4 C 0.8663(2) 0.8245(2) 0.95750(17) 0.0485(5) Uani 1 1 d . . . . .
H4 H 0.953191 0.883988 0.976104 0.058 Uiso 1 1 calc R U . . .
C14 C 0.06412(19) 0.1682(2) 0.73437(14) 0.0317(4) Uani 1 1 d . . . . .
C18 C 0.4177(3) -0.1923(2) 0.6026(2) 0.0566(6) Uani 1 1 d . . . . .
H18 H 0.455367 -0.278124 0.586171 0.068 Uiso 1 1 calc R U . . .
C12 C -0.1450(2) -0.0075(2) 0.72453(16) 0.0449(5) Uani 1 1 d . . . . .
H12 H -0.193983 -0.097221 0.698726 0.054 Uiso 1 1 calc R U . . .
C21 C 0.1713(2) 0.30010(19) 0.56794(14) 0.0329(4) Uani 1 1 d . . . . .
C16 C 0.3650(3) -0.0115(2) 0.72906(17) 0.0484(5) Uani 1 1 d . . . . .
H16 H 0.367652 0.024415 0.797885 0.058 Uiso 1 1 calc R U . . .
C8 C 0.0765(2) 0.3948(2) 0.85874(15) 0.0366(4) Uani 1 1 d . . . . .
H8 H 0.020168 0.446716 0.898764 0.044 Uiso 1 1 calc R U . . .
C3 C 0.8620(2) 0.6988(2) 0.89261(18) 0.0492(5) Uani 1 1 d . . . . .
H3 H 0.946538 0.674933 0.868181 0.059 Uiso 1 1 calc R U . . .
C5 C 0.7435(2) 0.8623(2) 0.99465(16) 0.0455(5) Uani 1 1 d . . . . .
H5 H 0.745863 0.946657 1.038547 0.055 Uiso 1 1 calc R U . . .
C17 C 0.4206(3) -0.1391(3) 0.7044(2) 0.0591(6) Uani 1 1 d . . . . .
H17 H 0.460007 -0.189168 0.756611 0.071 Uiso 1 1 calc R U . . .
C23 C -0.0119(3) 0.3283(2) 0.42696(17) 0.0514(5) Uani 1 1 d . . . . .
H23 H -0.107753 0.310312 0.394784 0.062 Uiso 1 1 calc R U . . .
C25 C 0.2297(3) 0.4339(3) 0.4303(2) 0.0638(7) Uani 1 1 d . . . . .
H25 H 0.297726 0.487167 0.399932 0.077 Uiso 1 1 calc R U . . .
C10 C -0.1301(2) 0.2149(2) 0.83200(16) 0.0420(5) Uani 1 1 d . . . . .
H10 H -0.171173 0.275257 0.877576 0.050 Uiso 1 1 calc R U . . .
C26 C 0.2717(3) 0.3822(3) 0.52245(18) 0.0513(5) Uani 1 1 d . . . . .
H26 H 0.367504 0.402089 0.554524 0.062 Uiso 1 1 calc R U . . .
C1 C 0.7349(2) 0.6075(2) 0.86313(17) 0.0438(5) Uani 1 1 d . . . . .
H1 H 0.734157 0.523055 0.819626 0.053 Uiso 1 1 calc R U . . .

loop_
_atom_site_aniso_label
_atom_site_aniso_U_11
_atom_site_aniso_U_22
_atom_site_aniso_U_33
_atom_site_aniso_U_23
_atom_site_aniso_U_13
_atom_site_aniso_U_12
Ni1 0.03033(14) 0.02782(14) 0.02793(14) -0.00379(9) 0.00581(9) 0.00405(9)
Cl1 0.0334(2) 0.0456(3) 0.0519(3) -0.0165(2) 0.0126(2) -0.0002(2)
S1 0.0611(3) 0.0371(3) 0.0485(3) -0.0159(2) 0.0161(3) 0.0007(2)
P1 0.0300(2) 0.0294(2) 0.0273(2) -0.00261(18) 0.00701(18) 0.00249(18)
N1 0.0378(9) 0.0285(8) 0.0313(8) -0.0016(6) 0.0075(6) 0.0072(6)
N2 0.0475(10) 0.0321(9) 0.0476(10) -0.0091(7) 0.0160(8) 0.0056(7)
N3 0.0369(8) 0.0294(8) 0.0322(8) -0.0011(6) 0.0054(7) 0.0055(6)
C15 0.0290(9) 0.0292(9) 0.0342(10) -0.0035(7) 0.0067(7) 0.0010(7)
C24 0.0819(18) 0.0538(14) 0.0375(12) 0.0114(10) 0.0078(12) 0.0221(12)
C6 0.0504(12) 0.0307(10) 0.0311(10) 0.0004(8) 0.0003(8) 0.0043(8)
C9 0.0318(9) 0.0362(10) 0.0314(9) 0.0057(8) 0.0063(7) 0.0089(8)
C20 0.0469(11) 0.0417(11) 0.0361(10) -0.0038(8) 0.0089(9) 0.0086(9)
C13 0.0423(11) 0.0392(11) 0.0397(11) -0.0020(8) 0.0108(9) -0.0015(9)
C2 0.0484(12) 0.0277(9) 0.0322(10) -0.0037(7) 0.0088(8) 0.0057(8)
C22 0.0440(11) 0.0402(11) 0.0408(11) 0.0035(9) 0.0029(9) 0.0022(9)
C19 0.0585(14) 0.0472(13) 0.0531(13) -0.0142(10) 0.0192(11) 0.0080(11)
C7 0.0401(10) 0.0277(9) 0.0297(9) 0.0004(7) -0.0021(8) 0.0029(8)
C11 0.0332(10) 0.0552(13) 0.0494(12) 0.0113(10) 0.0111(9) 0.0010(9)
C4 0.0503(13) 0.0347(11) 0.0534(13) 0.0040(9) -0.0089(10) -0.0075(9)
C14 0.0305(9) 0.0353(10) 0.0299(9) 0.0042(7) 0.0060(7) 0.0037(7)
C18 0.0515(13) 0.0370(12) 0.0827(18) -0.0042(11) 0.0180(12) 0.0130(10)
C12 0.0439(11) 0.0429(12) 0.0456(12) 0.0049(9) 0.0068(9) -0.0074(9)
C21 0.0379(10) 0.0301(9) 0.0307(9) -0.0010(7) 0.0077(8) 0.0058(7)
C16 0.0618(14) 0.0455(12) 0.0374(11) 0.0017(9) 0.0033(10) 0.0128(10)
C8 0.0366(10) 0.0374(10) 0.0385(10) 0.0007(8) 0.0131(8) 0.0115(8)
C3 0.0404(11) 0.0409(12) 0.0627(14) 0.0008(10) 0.0015(10) 0.0013(9)
C5 0.0614(14) 0.0309(10) 0.0383(11) -0.0043(8) -0.0023(10) -0.0028(9)
C17 0.0639(15) 0.0468(13) 0.0689(16) 0.0135(12) 0.0033(12) 0.0186(11)
C23 0.0555(13) 0.0533(13) 0.0428(12) 0.0016(10) -0.0042(10) 0.0138(11)
C25 0.0706(17) 0.0729(17) 0.0552(15) 0.0293(13) 0.0201(13) 0.0065(13)
C10 0.0354(10) 0.0490(12) 0.0446(11) 0.0049(9) 0.0138(9) 0.0093(9)
C26 0.0450(12) 0.0613(14) 0.0494(13) 0.0161(11) 0.0097(10) 0.0006(10)
C1 0.0413(11) 0.0344(11) 0.0510(12) -0.0072(9) 0.0012(9) 0.0023(8)

loop_
_atom_type_symbol
_atom_type_description
_atom_type_scat_dispersion_real
_atom_type_scat_dispersion_imag
_atom_type_scat_source
C C 0.0033 0.0016 'International Tables Vol C Tables 4.2.6.8 and 6.1.1.4'
H H 0.0000 0.0000 'International Tables Vol C Tables 4.2.6.8 and 6.1.1.4'
Cl Cl 0.1484 0.1585 'International Tables Vol C Tables 4.2.6.8 and 6.1.1.4'
N N 0.0061 0.0033 'International Tables Vol C Tables 4.2.6.8 and 6.1.1.4'
Ni Ni 0.3393 1.1124 'International Tables Vol C Tables 4.2.6.8 and 6.1.1.4'
P P 0.1023 0.0942 'International Tables Vol C Tables 4.2.6.8 and 6.1.1.4'
S S 0.1246 0.1234 'International Tables Vol C Tables 4.2.6.8 and 6.1.1.4'

loop_
_geom_angle_atom_site_label_1
_geom_angle_atom_site_label_2
_geom_angle_atom_site_label_3
_geom_angle
_geom_angle_site_symmetry_1
_geom_angle_site_symmetry_3
_geom_angle_publ_flag
Cl1 Ni1 P1 86.16(4) . . ?
N1 Ni1 Cl1 179.57(5) . . ?
N1 Ni1 P1 93.51(6) . . ?
N1 Ni1 N3 83.15(7) . . ?
N3 Ni1 Cl1 97.14(6) . . ?
N3 Ni1 P1 171.84(5) . . ?
C6 S1 C2 89.37(10) . . ?
C15 P1 Ni1 119.08(7) . . ?
C15 P1 C21 105.96(9) . . ?
C14 P1 Ni1 113.53(7) . . ?
C14 P1 C15 103.44(9) . . ?
C14 P1 C21 104.77(9) . . ?
C21 P1 Ni1 108.91(7) . . ?
N2 N1 Ni1 114.91(12) . . ?
C8 N1 Ni1 132.89(13) . . ?
C8 N1 N2 112.19(15) . . ?
C2 N2 N1 108.52(15) . . ?
C2 N3 Ni1 107.57(13) . . ?
C2 N3 C7 111.13(16) . . ?
C7 N3 Ni1 141.25(13) . . ?
C20 C15 P1 122.16(15) . . ?
C16 C15 P1 118.62(15) . . ?
C16 C15 C20 119.22(18) . . ?
C23 C24 H24 120.1 . . ?
C23 C24 C25 119.9(2) . . ?
C25 C24 H24 120.1 . . ?
C7 C6 S1 110.59(15) . . ?
C5 C6 S1 127.38(16) . . ?
C5 C6 C7 122.0(2) . . ?
C14 C9 C8 125.71(17) . . ?
C10 C9 C14 118.37(18) . . ?
C10 C9 C8 115.90(17) . . ?
C15 C20 H20 119.9 . . ?
C15 C20 C19 120.3(2) . . ?
C19 C20 H20 119.9 . . ?
C14 C13 H13 119.4 . . ?
C12 C13 H13 119.4 . . ?
C12 C13 C14 121.20(19) . . ?
N2 C2 S1 119.54(14) . . ?
N2 C2 N3 125.47(17) . . ?
N3 C2 S1 114.99(15) . . ?
C21 C22 H22 119.7 . . ?
C21 C22 C23 120.6(2) . . ?
C23 C22 H22 119.7 . . ?
C20 C19 H19 120.0 . . ?
C18 C19 C20 120.0(2) . . ?
C18 C19 H19 120.0 . . ?
N3 C7 C6 113.90(17) . . ?
C1 C7 N3 127.82(17) . . ?
C1 C7 C6 118.27(18) . . ?
C12 C11 H11 119.9 . . ?
C10 C11 H11 119.9 . . ?
C10 C11 C12 120.15(19) . . ?
C3 C4 H4 119.7 . . ?
C5 C4 H4 119.7 . . ?
C5 C4 C3 120.5(2) . . ?
C9 C14 P1 119.81(14) . . ?
C13 C14 P1 120.89(14) . . ?
C13 C14 C9 119.22(17) . . ?
C19 C18 H18 119.9 . . ?
C19 C18 C17 120.1(2) . . ?
C17 C18 H18 119.9 . . ?
C13 C12 H12 120.2 . . ?
C11 C12 C13 119.5(2) . . ?
C11 C12 H12 120.2 . . ?
C22 C21 P1 122.05(15) . . ?
C22 C21 C26 118.37(19) . . ?
C26 C21 P1 119.58(16) . . ?
C15 C16 H16 119.9 . . ?
C15 C16 C17 120.3(2) . . ?
C17 C16 H16 119.9 . . ?
N1 C8 C9 129.27(16) . . ?
N1 C8 H8 115.4 . . ?
C9 C8 H8 115.4 . . ?
C4 C3 H3 119.3 . . ?
C4 C3 C1 121.5(2) . . ?
C1 C3 H3 119.3 . . ?
C6 C5 H5 120.8 . . ?
C4 C5 C6 118.31(19) . . ?
C4 C5 H5 120.8 . . ?
C18 C17 C16 120.1(2) . . ?
C18 C17 H17 120.0 . . ?
C16 C17 H17 120.0 . . ?
C24 C23 C22 120.2(2) . . ?
C24 C23 H23 119.9 . . ?
C22 C23 H23 119.9 . . ?
C24 C25 H25 119.7 . . ?
C24 C25 C26 120.5(2) . . ?
C26 C25 H25 119.7 . . ?
C9 C10 H10 119.3 . . ?
C11 C10 C9 121.45(19) . . ?
C11 C10 H10 119.3 . . ?
C21 C26 H26 119.8 . . ?
C25 C26 C21 120.3(2) . . ?
C25 C26 H26 119.8 . . ?
C7 C1 C3 119.40(19) . . ?
C7 C1 H1 120.3 . . ?
C3 C1 H1 120.3 . . ?

loop_
_geom_bond_atom_site_label_1
_geom_bond_atom_site_label_2
_geom_bond_distance
_geom_bond_site_symmetry_2
_geom_bond_publ_flag
Ni1 Cl1 2.1626(10) . ?
Ni1 P1 2.1656(9) . ?
Ni1 N1 1.8984(17) . ?
Ni1 N3 1.9376(17) . ?
S1 C6 1.745(2) . ?
S1 C2 1.752(2) . ?
P1 C15 1.8234(19) . ?
P1 C14 1.807(2) . ?
P1 C21 1.824(2) . ?
N1 N2 1.404(2) . ?
N1 C8 1.299(3) . ?
N2 C2 1.311(3) . ?
N3 C2 1.339(3) . ?
N3 C7 1.405(3) . ?
C15 C20 1.381(3) . ?
C15 C16 1.381(3) . ?
C24 H24 0.9300 . ?
C24 C23 1.370(4) . ?
C24 C25 1.371(4) . ?
C6 C7 1.410(3) . ?
C6 C5 1.386(3) . ?
C9 C14 1.407(3) . ?
C9 C8 1.443(3) . ?
C9 C10 1.398(3) . ?
C20 H20 0.9300 . ?
C20 C19 1.388(3) . ?
C13 H13 0.9300 . ?
C13 C14 1.391(3) . ?
C13 C12 1.386(3) . ?
C22 H22 0.9300 . ?
C22 C21 1.385(3) . ?
C22 C23 1.385(3) . ?
C19 H19 0.9300 . ?
C19 C18 1.365(4) . ?
C7 C1 1.381(3) . ?
C11 H11 0.9300 . ?
C11 C12 1.377(3) . ?
C11 C10 1.375(3) . ?
C4 H4 0.9300 . ?
C4 C3 1.382(3) . ?
C4 C5 1.370(3) . ?
C18 H18 0.9300 . ?
C18 C17 1.377(4) . ?
C12 H12 0.9300 . ?
C21 C26 1.396(3) . ?
C16 H16 0.9300 . ?
C16 C17 1.381(3) . ?
C8 H8 0.9300 . ?
C3 H3 0.9300 . ?
C3 C1 1.384(3) . ?
C5 H5 0.9300 . ?
C17 H17 0.9300 . ?
C23 H23 0.9300 . ?
C25 H25 0.9300 . ?
C25 C26 1.378(3) . ?
C10 H10 0.9300 . ?
C26 H26 0.9300 . ?
C1 H1 0.9300 . ?

loop_
_geom_torsion_atom_site_label_1
_geom_torsion_atom_site_label_2
_geom_torsion_atom_site_label_3
_geom_torsion_atom_site_label_4
_geom_torsion
_geom_torsion_site_symmetry_1
_geom_torsion_site_symmetry_2
_geom_torsion_site_symmetry_3
_geom_torsion_site_symmetry_4
_geom_torsion_publ_flag
Ni1 P1 C15 C20 -126.59(15) . . . . ?
Ni1 P1 C15 C16 54.26(18) . . . . ?
Ni1 P1 C14 C9 23.65(16) . . . . ?
Ni1 P1 C14 C13 -159.65(14) . . . . ?
Ni1 P1 C21 C22 -134.76(15) . . . . ?
Ni1 P1 C21 C26 45.35(17) . . . . ?
Ni1 N1 N2 C2 -5.7(2) . . . . ?
Ni1 N1 C8 C9 -0.9(3) . . . . ?
Ni1 N3 C2 S1 -176.71(9) . . . . ?
Ni1 N3 C2 N2 2.7(2) . . . . ?
Ni1 N3 C7 C6 175.68(15) . . . . ?
Ni1 N3 C7 C1 -3.4(3) . . . . ?
S1 C6 C7 N3 0.6(2) . . . . ?
S1 C6 C7 C1 179.79(15) . . . . ?
S1 C6 C5 C4 -179.45(16) . . . . ?
P1 Ni1 N1 N2 -166.63(12) . . . . ?
P1 Ni1 N1 C8 15.12(18) . . . . ?
P1 C15 C20 C19 -178.90(17) . . . . ?
P1 C15 C16 C17 178.78(19) . . . . ?
P1 C21 C26 C25 178.55(19) . . . . ?
N1 N2 C2 S1 -178.76(13) . . . . ?
N1 N2 C2 N3 1.8(3) . . . . ?
N2 N1 C8 C9 -179.22(18) . . . . ?
N3 Ni1 N1 N2 5.90(13) . . . . ?
N3 Ni1 N1 C8 -172.36(19) . . . . ?
N3 C7 C1 C3 178.72(19) . . . . ?
C15 P1 C14 C9 154.13(15) . . . . ?
C15 P1 C14 C13 -29.17(18) . . . . ?
C15 P1 C21 C22 96.01(17) . . . . ?
C15 P1 C21 C26 -83.88(18) . . . . ?
C15 C20 C19 C18 0.0(3) . . . . ?
C15 C16 C17 C18 0.4(4) . . . . ?
C24 C25 C26 C21 1.1(4) . . . . ?
C6 S1 C2 N2 179.78(17) . . . . ?
C6 S1 C2 N3 -0.75(15) . . . . ?
C6 C7 C1 C3 -0.3(3) . . . . ?
C20 C15 C16 C17 -0.4(3) . . . . ?
C20 C19 C18 C17 0.0(4) . . . . ?
C2 S1 C6 C7 0.06(15) . . . . ?
C2 S1 C6 C5 179.69(19) . . . . ?
C2 N3 C7 C6 -1.2(2) . . . . ?
C2 N3 C7 C1 179.74(19) . . . . ?
C22 C21 C26 C25 -1.3(3) . . . . ?
C19 C18 C17 C16 -0.2(4) . . . . ?
C7 N3 C2 S1 1.2(2) . . . . ?
C7 N3 C2 N2 -179.35(18) . . . . ?
C7 C6 C5 C4 0.1(3) . . . . ?
C4 C3 C1 C7 0.3(3) . . . . ?
C14 P1 C15 C20 106.35(17) . . . . ?
C14 P1 C15 C16 -72.79(17) . . . . ?
C14 P1 C21 C22 -12.97(18) . . . . ?
C14 P1 C21 C26 167.14(16) . . . . ?
C14 C9 C8 N1 -6.1(3) . . . . ?
C14 C9 C10 C11 2.1(3) . . . . ?
C14 C13 C12 C11 0.7(3) . . . . ?
C12 C13 C14 P1 -174.78(16) . . . . ?
C12 C13 C14 C9 1.9(3) . . . . ?
C12 C11 C10 C9 0.5(3) . . . . ?
C21 P1 C15 C20 -3.58(18) . . . . ?
C21 P1 C15 C16 177.28(16) . . . . ?
C21 P1 C14 C9 -95.06(16) . . . . ?
C21 P1 C14 C13 81.64(17) . . . . ?
C21 C22 C23 C24 -0.4(3) . . . . ?
C16 C15 C20 C19 0.2(3) . . . . ?
C8 N1 N2 C2 172.89(17) . . . . ?
C8 C9 C14 P1 -8.2(3) . . . . ?
C8 C9 C14 C13 175.02(18) . . . . ?
C8 C9 C10 C11 -176.36(19) . . . . ?
C3 C4 C5 C6 -0.2(3) . . . . ?
C5 C6 C7 N3 -179.05(17) . . . . ?
C5 C6 C7 C1 0.1(3) . . . . ?
C5 C4 C3 C1 0.0(3) . . . . ?
C23 C24 C25 C26 -0.5(4) . . . . ?
C23 C22 C21 P1 -178.90(16) . . . . ?
C23 C22 C21 C26 1.0(3) . . . . ?
C25 C24 C23 C22 0.1(4) . . . . ?
C10 C9 C14 P1 173.46(14) . . . . ?
C10 C9 C14 C13 -3.3(3) . . . . ?
C10 C9 C8 N1 172.28(19) . . . . ?
C10 C11 C12 C13 -1.9(3) . . . . ?
